data_2008652
loop_
_publ_author_name
E.M.Elssfah
K.Chinnakali
H.K.Fun
I.W.Mathison
E.K.Gan
M.Zubaid
T.W.Sam
C.Y.Tan

_publ_section_title
;
 3,5-Dichloro-4-(imidazolidin-2-ylideneammonio)benzoate dihydrate
;
_journal_issue 7
_journal_name_full 'Acta Crystallographica Section C'
_journal_page_first 1115
_journal_page_last 1117
_journal_paper_doi 10.1107/S0108270199003832
_journal_volume 55
_journal_year 1999
_chemical_formula_sum 'C10 H13 Cl2 N3 O4'
_chemical_formula_weight 310.13
_chemical_name_systematic
;
2-(4-carboxyl-2,6-dichlorophenylimino)imidazolidine dihydrate
;
_space_group_IT_number 2
_symmetry_cell_setting triclinic
_symmetry_space_group_name_Hall '-P 1'
_symmetry_space_group_name_H-M 'P -1'
_audit_creation_method SHELXL
_cell_angle_alpha 88.788(7)
_cell_angle_beta 73.155(8)
_cell_angle_gamma 77.352(7)
_cell_formula_units_Z 2
_cell_length_a 8.0857(9)
_cell_length_b 8.5118(5)
_cell_length_c 10.4161(7)
_cell_measurement_reflns_used 38
_cell_measurement_temperature 293(2)
_cell_measurement_theta_max 12.513
_cell_measurement_theta_min 5.439
_cell_volume 668.78(10)
_computing_cell_refinement XSCANS
_computing_data_collection 'XSCANS (Siemens, 1994)'
_computing_data_reduction XSCANS
_computing_molecular_graphics SHELXTL
_computing_publication_material
; SHELXTL and
  PARST (Nardelli, 1995)
;
_computing_structure_refinement SHELXTL
_computing_structure_solution 'SHELXTL (Sheldrick, 1997)'
_diffrn_ambient_temperature 293(2)
_diffrn_measurement_device 'Siemens P4 diffractometer'
_diffrn_measurement_method '\q/2\q scans'
_diffrn_radiation_monochromator graphite
_diffrn_radiation_source 'fine-focus sealed tube'
_diffrn_radiation_type MoK\a
_diffrn_radiation_wavelength 0.71073
_diffrn_reflns_av_R_equivalents 0.0184
_diffrn_reflns_av_sigmaI/netI 0.0410
_diffrn_reflns_limit_h_max 10
_diffrn_reflns_limit_h_min -9
_diffrn_reflns_limit_k_max 11
_diffrn_reflns_limit_k_min -11
_diffrn_reflns_limit_l_max 13
_diffrn_reflns_limit_l_min 0
_diffrn_reflns_number 3721
_diffrn_reflns_theta_max 27.50
_diffrn_reflns_theta_min 2.04
_diffrn_standards_decay_% <3
_diffrn_standards_interval_count 97
_diffrn_standards_number 3
_exptl_absorpt_coefficient_mu 0.499
_exptl_absorpt_correction_T_max 0.933
_exptl_absorpt_correction_T_min 0.734
_exptl_absorpt_correction_type 'empirical \y-scans (Siemens, 1994)'
_exptl_crystal_colour colourless
_exptl_crystal_density_diffrn 1.540
_exptl_crystal_density_meas ?
_exptl_crystal_description parallelepiped
_exptl_crystal_F_000 320
_exptl_crystal_size_max 0.66
_exptl_crystal_size_mid 0.20
_exptl_crystal_size_min 0.14
_refine_diff_density_max 0.500
_refine_diff_density_min -0.486
_refine_ls_extinction_coef 0.029(5)
_refine_ls_extinction_method 'SHELXTL (Sheldrick, 1997)'
_refine_ls_goodness_of_fit_all 1.045
_refine_ls_goodness_of_fit_obs 1.162
_refine_ls_hydrogen_treatment refall
_refine_ls_matrix_type full
_refine_ls_number_parameters 225
_refine_ls_number_reflns 3073
_refine_ls_number_restraints 0
_refine_ls_restrained_S_all 1.045
_refine_ls_restrained_S_obs 1.162
_refine_ls_R_factor_all 0.0530
_refine_ls_R_factor_obs 0.0383
_refine_ls_shift/esd_max 0.000
_refine_ls_shift/esd_mean 0.000
_refine_ls_structure_factor_coef Fsqd
_refine_ls_weighting_details 'w = 1/[\s^2^(Fo^2^)+(0.0604P)^2^+0.0078P] where P=(Fo^2^+2Fc^2^)/3'
_refine_ls_weighting_scheme calc
_refine_ls_wR_factor_all 0.1104
_refine_ls_wR_factor_obs 0.1049
_reflns_number_observed 2298
_reflns_number_total 3073
_reflns_observed_criterion I>2\s(I)
_cod_data_source_file bk1445.cif
_cod_data_source_block I
_cod_depositor_comments
;
The following automatic conversions were performed:

'_exptl_crystal_density_meas' value 'not measured' was changed to '?'
- the value is perceived as not measured.

Automatic conversion script
Id: cif_fix_values 3008 2015-01-20 13:52:24Z robertas 

The following automatic conversions were performed:

'_refine_ls_weighting_scheme' value 'calc w =
1/[\s^2^(Fo^2^)+(0.0604P)^2^+0.0078P] where P=(Fo^2^+2Fc^2^)/3' was
changed to 'calc'. New tag '_refine_ls_weighting_details' was
created. The value of the new tag was set to 'w =
1/[\s^2^(Fo^2^)+(0.0604P)^2^+0.0078P] where P=(Fo^2^+2Fc^2^)/3'.

Automatic conversion script
Id: cif_fix_values 3143 2015-03-26 13:38:13Z robertas 
;
_cod_original_formula_sum 'C10 H9 Cl2 N3 O2 ,2(H2 O)'
_cod_database_code 2008652

loop_
_symmetry_equiv_pos_as_xyz
'x, y, z'
'-x, -y, -z'

loop_
_atom_site_aniso_label
_atom_site_aniso_U_11
_atom_site_aniso_U_22
_atom_site_aniso_U_33
_atom_site_aniso_U_12
_atom_site_aniso_U_13
_atom_site_aniso_U_23
Cl1 0.0212(2) 0.1018(5) 0.0524(3) -0.0065(3) -0.0056(2) -0.0133(3)
Cl2 0.0423(3) 0.0714(4) 0.0478(3) -0.0155(3) -0.0075(2) -0.0273(3)
O1 0.0259(7) 0.0379(7) 0.0485(8) -0.0002(5) 0.0036(6) -0.0092(6)
O2 0.0462(8) 0.0592(9) 0.0335(7) -0.0001(7) -0.0072(6) -0.0174(6)
O3 0.0480(10) 0.0437(9) 0.0940(15) -0.0164(8) 0.0115(10) -0.0250(9)
O4 0.0445(8) 0.0403(8) 0.0415(8) -0.0004(6) -0.0061(7) -0.0099(7)
N1 0.0338(8) 0.0283(8) 0.0369(9) -0.0045(7) 0.0070(7) -0.0080(6)
N2 0.0309(8) 0.0318(8) 0.0400(9) -0.0003(6) 0.0071(7) -0.0060(6)
N3 0.0345(9) 0.0289(8) 0.0440(10) -0.0015(7) 0.0102(7) -0.0061(7)
C1 0.0256(8) 0.0296(8) 0.0273(8) -0.0036(7) 0.0030(7) -0.0027(6)
C2 0.0205(8) 0.0457(10) 0.0343(9) -0.0032(7) -0.0022(7) -0.0030(8)
C3 0.0269(9) 0.0429(10) 0.0316(9) -0.0058(7) -0.0057(7) -0.0056(8)
C4 0.0259(8) 0.0276(8) 0.0273(8) -0.0034(6) -0.0013(7) -0.0020(6)
C5 0.0216(8) 0.0358(9) 0.0340(9) -0.0047(7) -0.0018(7) -0.0061(7)
C6 0.0292(8) 0.0327(8) 0.0295(8) -0.0081(7) -0.0032(7) -0.0053(7)
C7 0.0261(8) 0.0324(9) 0.0299(8) -0.0021(7) -0.0006(7) -0.0062(7)
C8 0.0384(11) 0.0361(10) 0.0394(11) -0.0070(8) 0.0068(9) -0.0029(8)
C9 0.0320(10) 0.0384(10) 0.0425(11) -0.0021(8) 0.0085(9) -0.0038(8)
C10 0.0304(9) 0.0277(8) 0.0289(9) -0.0025(7) 0.0011(7) -0.0024(6)

loop_
_atom_site_label
_atom_site_fract_x
_atom_site_fract_y
_atom_site_fract_z
_atom_site_U_iso_or_equiv
_atom_site_thermal_displace_type
_atom_site_calc_flag
_atom_site_refinement_flags
_atom_site_occupancy
_atom_site_disorder_group
_atom_site_type_symbol
Cl1 0.57352(7) 0.70455(9) 0.45365(6) 0.0605(2) Uani d . 1 . Cl
Cl2 0.03313(7) 0.59847(7) 0.28645(6) 0.0541(2) Uani d . 1 . Cl
O1 -0.2454(2) 0.9546(2) 0.73295(14) 0.0415(3) Uani d . 1 . O
O2 -0.0273(2) 0.9837(2) 0.81479(14) 0.0488(4) Uani d . 1 . O
O3 -0.4730(3) 0.7484(2) 0.7953(2) 0.0675(6) Uani d . 1 . O
O4 0.1826(2) 0.8027(2) 0.9594(2) 0.0448(4) Uani d . 1 . O
N1 0.4158(2) 0.5739(2) 0.2632(2) 0.0370(4) Uani d . 1 . N
N2 0.5246(2) 0.7933(2) 0.1626(2) 0.0390(4) Uani d . 1 . N
N3 0.6864(2) 0.5515(2) 0.0926(2) 0.0413(4) Uani d . 1 . N
C1 0.2925(2) 0.6628(2) 0.3784(2) 0.0302(4) Uani d . 1 . C
C2 0.3487(2) 0.7318(2) 0.4744(2) 0.0354(4) Uani d . 1 . C
C3 0.2288(2) 0.8183(2) 0.5871(2) 0.0346(4) Uani d . 1 . C
C4 0.0486(2) 0.8368(2) 0.6070(2) 0.0287(4) Uani d . 1 . C
C5 -0.0104(2) 0.7676(2) 0.5139(2) 0.0320(4) Uani d . 1 . C
C6 0.1106(2) 0.6826(2) 0.4014(2) 0.0314(4) Uani d . 1 . C
C7 0.5371(2) 0.6373(2) 0.1762(2) 0.0318(4) Uani d . 1 . C
C8 0.6890(3) 0.8244(2) 0.0719(2) 0.0421(5) Uani d . 1 . C
C9 0.7854(3) 0.6576(2) 0.0068(2) 0.0427(5) Uani d . 1 . C
C10 -0.0853(2) 0.9325(2) 0.7287(2) 0.0317(4) Uani d . 1 . C
H1O3 -0.411(4) 0.806(3) 0.773(3) 0.056(8) Uiso d . 1 . H
H2O3 -0.568(5) 0.789(4) 0.853(3) 0.084(10) Uiso d . 1 . H
H1O4 0.141(4) 0.859(4) 1.033(3) 0.077(9) Uiso d . 1 . H
H2O4 0.128(4) 0.849(3) 0.912(3) 0.058(9) Uiso d . 1 . H
H1N1 0.427(3) 0.483(3) 0.259(2) 0.042(6) Uiso d . 1 . H
H1N2 0.425(3) 0.868(3) 0.206(2) 0.039(5) Uiso d . 1 . H
H1N3 0.721(3) 0.449(3) 0.083(2) 0.048(6) Uiso d . 1 . H
H3 0.271(3) 0.860(3) 0.645(2) 0.050(6) Uiso d . 1 . H
H5 -0.128(3) 0.777(3) 0.527(2) 0.052(7) Uiso d . 1 . H
H8A 0.662(3) 0.899(3) 0.008(2) 0.047(6) Uiso d . 1 . H
H8B 0.752(4) 0.870(3) 0.123(3) 0.064(8) Uiso d . 1 . H
H9A 0.789(4) 0.649(3) -0.089(3) 0.065(8) Uiso d . 1 . H
H9B 0.907(4) 0.629(3) 0.008(2) 0.053(7) Uiso d . 1 . H

loop_
_atom_type_symbol
_atom_type_description
_atom_type_scat_dispersion_real
_atom_type_scat_dispersion_imag
_atom_type_scat_source
C C 0.0033 0.0016 'International Tables Vol C Tables 4.2.6.8 and 6.1.1.4'
H H 0.0000 0.0000 'International Tables Vol C Tables 4.2.6.8 and 6.1.1.4'
N N 0.0061 0.0033 'International Tables Vol C Tables 4.2.6.8 and 6.1.1.4'
O O 0.0106 0.0060 'International Tables Vol C Tables 4.2.6.8 and 6.1.1.4'
Cl Cl 0.1484 0.1585 'International Tables Vol C Tables 4.2.6.8 and 6.1.1.4'

loop_
_geom_angle_atom_site_label_1
_geom_angle_atom_site_label_2
_geom_angle_atom_site_label_3
_geom_angle
H1O3 O3 H2O3 114.(3)
H1O4 O4 H2O4 104.(3)
C7 N1 C1 122.3(2)
C7 N1 H1N1 117.6(17)
C1 N1 H1N1 118.7(17)
C7 N2 C8 110.6(2)
C7 N2 H1N2 122.3(13)
C8 N2 H1N2 127.1(13)
C7 N3 C9 110.4(2)
C7 N3 H1N3 127.6(16)
C9 N3 H1N3 121.7(16)
C6 C1 C2 117.21(15)
C6 C1 N1 121.3(2)
C2 C1 N1 121.5(2)
C3 C2 C1 121.7(2)
C3 C2 Cl1 119.27(15)
C1 C2 Cl1 119.03(13)
C4 C3 C2 119.9(2)
C4 C3 H3 121.9(16)
C2 C3 H3 118.2(16)
C3 C4 C5 119.5(2)
C3 C4 C10 120.9(2)
C5 C4 C10 119.6(2)
C6 C5 C4 120.0(2)
C6 C5 H5 119.8(15)
C4 C5 H5 120.1(15)
C5 C6 C1 121.7(2)
C5 C6 Cl2 118.99(14)
C1 C6 Cl2 119.30(13)
N2 C7 N1 124.0(2)
N2 C7 N3 111.6(2)
N1 C7 N3 124.4(2)
N2 C8 C9 102.5(2)
N2 C8 H8A 109.8(15)
C9 C8 H8A 111.9(14)
N2 C8 H8B 109.5(16)
C9 C8 H8B 114.2(16)
H8A C8 H8B 109.(2)
N3 C9 C8 102.8(2)
N3 C9 H9A 113.7(15)
C8 C9 H9A 112.7(14)
N3 C9 H9B 109.1(14)
C8 C9 H9B 112.8(15)
H9A C9 H9B 106.(2)
O2 C10 O1 125.7(2)
O2 C10 C4 117.7(2)
O1 C10 C4 116.5(2)

loop_
_geom_bond_atom_site_label_1
_geom_bond_atom_site_label_2
_geom_bond_site_symmetry_2
_geom_bond_distance
_geom_bond_publ_flag
Cl1 C2 . 1.731(2) ?
Cl2 C6 . 1.734(2) ?
O1 C10 . 1.255(2) yes
O2 C10 . 1.250(2) yes
O3 H1O3 . 0.76(3) ?
O3 H2O3 . 0.83(4) ?
O4 H1O4 . 0.85(3) ?
O4 H2O4 . 0.80(3) ?
N1 C7 . 1.330(2) yes
N1 C1 . 1.422(2) yes
N1 H1N1 . 0.76(2) ?
N2 C7 . 1.317(2) yes
N2 C8 . 1.464(2) yes
N2 H1N2 . 0.91(2) ?
N3 C7 . 1.334(2) yes
N3 C9 . 1.456(3) yes
N3 H1N3 . 0.86(2) ?
C1 C6 . 1.392(2) ?
C1 C2 . 1.398(3) ?
C2 C3 . 1.387(2) ?
C3 C4 . 1.384(2) ?
C3 H3 . 0.88(2) ?
C4 C5 . 1.390(3) ?
C4 C10 . 1.518(2) ?
C5 C6 . 1.384(2) ?
C5 H5 . 0.91(3) ?
C8 C9 . 1.528(3) ?
C8 H8A . 0.95(2) ?
C8 H8B . 0.97(3) ?
C9 H9A . 0.99(3) ?
C9 H9B . 0.96(3) ?

loop_
_geom_hbond_atom_site_label_D
_geom_hbond_atom_site_label_H
_geom_hbond_atom_site_label_A
_geom_hbond_site_symmetry_A
_geom_hbond_distance_DH
_geom_hbond_distance_HA
_geom_hbond_distance_DA
_geom_hbond_angle_DHA
_geom_hbond_publ_flag
O3 H1O3 O1 1_555 0.76(3) 1.99(3) 2.750(3) 174(3) yes
O4 H2O4 O2 1_555 0.80(3) 1.99(3) 2.786(2) 172(3) yes
O3 H2O3 O4 1_455 0.83(4) 1.98(4) 2.757(3) 155(3) yes
O4 H1O4 O2 2_577 0.85(3) 1.96(3) 2.808(2) 170(3) yes
N1 H1N1 O3 2_566 0.76(2) 1.99(2) 2.732(2) 167(2) yes
N2 H1N2 O1 2_576 0.91(2) 1.83(2) 2.727(2) 168(2) yes
N3 H1N3 O4 2_666 0.85(2) 2.12(2) 2.974(2) 175(2) yes
C9 H9A Cl2 2_665 0.99(3) 2.81(3) 3.538(2) 131(2) yes

loop_
_geom_torsion_atom_site_label_1
_geom_torsion_atom_site_label_2
_geom_torsion_atom_site_label_3
_geom_torsion_atom_site_label_4
_geom_torsion
C7 N1 C1 C6 123.5(2)
C7 N1 C1 C2 -57.5(3)
C6 C1 C2 C3 -0.9(3)
N1 C1 C2 C3 -179.9(2)
C6 C1 C2 Cl1 177.74(14)
N1 C1 C2 Cl1 -1.3(2)
C1 C2 C3 C4 0.6(3)
Cl1 C2 C3 C4 -177.99(15)
C2 C3 C4 C5 0.2(3)
C2 C3 C4 C10 -179.3(2)
C3 C4 C5 C6 -0.7(3)
C10 C4 C5 C6 178.8(2)
C4 C5 C6 C1 0.5(3)
C4 C5 C6 Cl2 -179.68(14)
C2 C1 C6 C5 0.3(3)
N1 C1 C6 C5 179.4(2)
C2 C1 C6 Cl2 -179.54(13)
N1 C1 C6 Cl2 -0.5(2)
C8 N2 C7 N1 172.6(2)
C8 N2 C7 N3 -7.2(2)
C1 N1 C7 N2 -21.3(3)
C1 N1 C7 N3 158.4(2)
C9 N3 C7 N2 -2.9(3)
C9 N3 C7 N1 177.3(2)
C7 N2 C8 C9 13.5(2)
C7 N3 C9 C8 11.0(2)
N2 C8 C9 N3 -14.0(2)
C3 C4 C10 O2 -5.1(3)
C5 C4 C10 O2 175.3(2)
C3 C4 C10 O1 174.1(2)
C5 C4 C10 O1 -5.5(2)

loop_
_cod_related_entry_id
_cod_related_entry_database
_cod_related_entry_code
1 ChemSpider 21105731
